data_7158086
loop_
_publ_author_name
'Jiang, Pengrui'
'Guo, Jingcheng'
'Gong, Minghua'
'Zhou, Xiangui'
'Cao, Wei'
'Fu, Zhenqian'
'Huang, Wei'

_publ_section_title
;
 N-Heterocyclic carbene-catalyzed [3 + 3] annulation of bromoenals with
 2-aminochromones to access chromeno[2,3-<i>b</i>]pyridinones.
;
_journal_issue 22
_journal_name_full 'Organic &amp; biomolecular chemistry'
_journal_page_first 4882
_journal_page_last 4886
_journal_paper_doi 10.1039/d1ob00720c
_journal_volume 19
_journal_year 2021
_chemical_formula_moiety 'C23 H21 N O5'
_chemical_formula_sum 'C23 H21 N O5'
_chemical_formula_weight 391.41
_space_group_crystal_system triclinic
_space_group_IT_number 2
_space_group_name_Hall '-P 1'
_space_group_name_H-M_alt 'P -1'
_atom_sites_solution_hydrogens geom
_atom_sites_solution_primary dual
_audit_block_doi 10.5517/ccdc.csd.cc27wcq7
_audit_creation_date 2021-05-03
_audit_creation_method
;
Olex2 1.3-alpha
(compiled 2020.09.11 svn.r3730fd0d for OlexSys, GUI svn.r6159)
;
_audit_update_record
;
2021-05-05 deposited with the CCDC.	2021-05-20 downloaded from the CCDC.
;
_cell_angle_alpha 89.694(6)
_cell_angle_beta 63.187(8)
_cell_angle_gamma 89.901(5)
_cell_formula_units_Z 2
_cell_length_a 9.8017(7)
_cell_length_b 10.5096(6)
_cell_length_c 10.5266(9)
_cell_measurement_reflns_used 4322
_cell_measurement_temperature 150.00(10)
_cell_measurement_theta_max 28.5760
_cell_measurement_theta_min 2.8960
_cell_volume 967.76(14)
_computing_cell_refinement 'CrysAlisPro 1.171.38.43f (Rigaku OD, 2015)'
_computing_data_collection 'CrysAlisPro 1.171.38.43f (Rigaku OD, 2015)'
_computing_data_reduction 'CrysAlisPro 1.171.38.43f (Rigaku OD, 2015)'
_computing_molecular_graphics 'Olex2 1.3-alpha (Dolomanov et al., 2009)'
_computing_publication_material 'Olex2 1.3-alpha (Dolomanov et al., 2009)'
_computing_structure_refinement 'SHELXL 2018/3 (Sheldrick, 2015)'
_computing_structure_solution 'SHELXT  (Sheldrick, 2015)'
_diffrn_ambient_environment N~2~
_diffrn_ambient_temperature 150.00(10)
_diffrn_detector 'CCD plate'
_diffrn_detector_area_resol_mean 5.2684
_diffrn_detector_type AtlasS2
_diffrn_measured_fraction_theta_full 1.000
_diffrn_measured_fraction_theta_max 1.000
_diffrn_measurement_details
;
List of Runs (angles in degrees, time in seconds):

  # Type    Start    End  Width  t~exp~   \w     \q     \k     \f   Frames
#--------------------------------------------------------------------------
  1  \w    -20.00  33.00   1.00    3.50    --   11.90 -38.00  30.00   53
  2  \w    -56.00 -26.00   1.00    3.50    --   11.90 -77.00 150.00   30
  3  \w    -62.00 -35.00   1.00    1.50    --   11.90 -38.00  30.00   27
  4  \w      2.00  30.00   1.00    1.50    --  -11.27 -99.00-180.00   28
  5  \w    -20.00  52.00   1.00    1.50    --   11.90 -99.00 150.00   72
  6  \w      6.00  86.00   1.00    1.50    --   11.90  38.00  60.00   80
  7  \w    -21.00  80.00   1.00    1.50    --   11.90  77.00 -90.00  101
  8  \w    -34.00  -3.00   1.00    1.50    --  -11.27 -77.00 120.00   31
  9  \w    -17.00   9.00   1.00    1.50    --   11.90 -99.00  60.00   26
;
_diffrn_measurement_device 'four-circle diffractometer'
_diffrn_measurement_device_type 'SuperNova, Dual, Cu at zero, AtlasS2'
_diffrn_measurement_method '\w scans'
_diffrn_orient_matrix_type 'CrysAlisPro convention (1999,Acta A55,543-557)'
_diffrn_orient_matrix_UB_11 -0.0700224000
_diffrn_orient_matrix_UB_12 -0.0306841000
_diffrn_orient_matrix_UB_13 0.0444464000
_diffrn_orient_matrix_UB_21 -0.0139508000
_diffrn_orient_matrix_UB_22 -0.0098806000
_diffrn_orient_matrix_UB_23 -0.0597510000
_diffrn_orient_matrix_UB_31 0.0384931000
_diffrn_orient_matrix_UB_32 -0.0593038000
_diffrn_orient_matrix_UB_33 -0.0125968000
_diffrn_radiation_monochromator mirror
_diffrn_radiation_probe x-ray
_diffrn_radiation_type 'Mo K\a'
_diffrn_radiation_wavelength 0.71073
_diffrn_reflns_av_R_equivalents 0.0257
_diffrn_reflns_av_unetI/netI 0.0326
_diffrn_reflns_Laue_measured_fraction_full 1.000
_diffrn_reflns_Laue_measured_fraction_max 1.000
_diffrn_reflns_limit_h_max 11
_diffrn_reflns_limit_h_min -11
_diffrn_reflns_limit_k_max 12
_diffrn_reflns_limit_k_min -12
_diffrn_reflns_limit_l_max 10
_diffrn_reflns_limit_l_min -12
_diffrn_reflns_number 9894
_diffrn_reflns_point_group_measured_fraction_full 1.000
_diffrn_reflns_point_group_measured_fraction_max 1.000
_diffrn_reflns_theta_full 24.999
_diffrn_reflns_theta_max 24.999
_diffrn_reflns_theta_min 2.168
_diffrn_source 'micro-focus sealed X-ray tube'
_diffrn_source_type 'SuperNova (Mo) X-ray Source'
_exptl_absorpt_coefficient_mu 0.095
_exptl_absorpt_correction_T_max 1.00000
_exptl_absorpt_correction_T_min 0.84747
_exptl_absorpt_correction_type multi-scan
_exptl_absorpt_process_details
;
CrysAlisPro 1.171.38.43f (Rigaku Oxford Diffraction, 2015)
Empirical absorption correction using spherical harmonics,
 implemented in SCALE3 ABSPACK scaling algorithm.
;
_exptl_crystal_colour colourless
_exptl_crystal_colour_primary colourless
_exptl_crystal_density_diffrn 1.343
_exptl_crystal_description block
_exptl_crystal_F_000 412
_exptl_crystal_size_max 0.14
_exptl_crystal_size_mid 0.11
_exptl_crystal_size_min 0.09
_refine_diff_density_max 0.348
_refine_diff_density_min -0.208
_refine_diff_density_rms 0.066
_refine_ls_extinction_method none
_refine_ls_goodness_of_fit_ref 1.016
_refine_ls_hydrogen_treatment constr
_refine_ls_matrix_type full
_refine_ls_number_parameters 265
_refine_ls_number_reflns 3413
_refine_ls_number_restraints 0
_refine_ls_restrained_S_all 1.016
_refine_ls_R_factor_all 0.0803
_refine_ls_R_factor_gt 0.0699
_refine_ls_shift/su_max 0.000
_refine_ls_shift/su_mean 0.000
_refine_ls_structure_factor_coef Fsqd
_refine_ls_weighting_details 'w=1/[\s^2^(Fo^2^)+(0.1016P)^2^+1.2390P] where P=(Fo^2^+2Fc^2^)/3'
_refine_ls_weighting_scheme calc
_refine_ls_wR_factor_gt 0.1832
_refine_ls_wR_factor_ref 0.1939
_reflns_Friedel_coverage 0.000
_reflns_number_gt 2837
_reflns_number_total 3413
_reflns_threshold_expression 'I > 2\s(I)'
_cod_data_source_file d1ob00720c2.cif
_cod_data_source_block 8092
_cod_depositor_comments 'Adding full bibliography for 7158086.cif.'
_cod_original_cell_volume 967.77(13)
_cod_database_code 7158086
_shelx_shelxl_version_number 2018/3
_shelx_space_group_comment
;
The symmetry employed for this shelxl refinement is uniquely defined
by the following loop, which should always be used as a source of
symmetry information in preference to the above space-group names.
They are only intended as comments.
;
_reflns_odcompleteness_completeness 99.90
_reflns_odcompleteness_iscentric 1
_reflns_odcompleteness_theta 26.32
_olex2_refinement_description
;
1. Fixed Uiso
 At 1.2 times of:
  All C(H) groups, All C(H,H) groups
 At 1.5 times of:
  All C(H,H,H) groups
2.a Ternary CH refined with riding coordinates:
 C10(H10)
2.b Secondary CH2 refined with riding coordinates:
 C11(H11A,H11B)
2.c Aromatic/amide H refined with riding coordinates:
 C2(H2), C3(H3), C4(H4), C5(H5), C14(H14), C15(H15), C16(H16), C17(H17),
 C18(H18)
2.d Idealised Me refined as rotating group:
 C21(H21A,H21B,H21C), C22(H22A,H22B,H22C), C23(H23A,H23B,H23C)
;
_olex2_date_sample_data_collection 2021-05-02
_olex2_submission_special_instructions 'No special instructions were received'
_oxdiff_exptl_absorpt_empirical_details
;
Empirical correction (ABSPACK) includes:
- Absorption correction using spherical harmonics
- Frame scaling
;
_oxdiff_exptl_absorpt_empirical_full_max 1.291
_oxdiff_exptl_absorpt_empirical_full_min 0.596

loop_
_space_group_symop_operation_xyz
'x, y, z'
'-x, -y, -z'

loop_
_atom_site_label
_atom_site_type_symbol
_atom_site_fract_x
_atom_site_fract_y
_atom_site_fract_z
_atom_site_U_iso_or_equiv
_atom_site_adp_type
_atom_site_occupancy
_atom_site_site_symmetry_order
_atom_site_calc_flag
_atom_site_refinement_flags_posn
_atom_site_refinement_flags_adp
_atom_site_refinement_flags_occupancy
_atom_site_disorder_assembly
_atom_site_disorder_group
O1 O 0.3555(2) 0.1297(2) 0.8410(2) 0.0366(5) Uani 1 1 d . . . . .
O2 O 0.5220(2) 0.28341(16) 0.44144(19) 0.0253(4) Uani 1 1 d . . . . .
O3 O 0.1576(2) 0.58570(19) 0.5681(3) 0.0416(6) Uani 1 1 d . . . . .
O4 O 0.4489(3) 0.5148(2) 0.2812(2) 0.0440(6) Uani 1 1 d . . . . .
O5 O 0.2839(2) 0.34885(16) 0.33743(18) 0.0250(4) Uani 1 1 d . . . . .
N1 N 0.3342(3) 0.4290(2) 0.5088(2) 0.0273(5) Uani 1 1 d . . . . .
C1 C 0.5424(3) 0.1250(2) 0.5995(3) 0.0242(6) Uani 1 1 d . . . . .
C2 C 0.6253(3) 0.0214(3) 0.6133(3) 0.0295(6) Uani 1 1 d . . . . .
H2 H 0.591358 -0.019259 0.701044 0.035 Uiso 1 1 calc R U . . .
C3 C 0.7549(3) -0.0210(3) 0.5002(3) 0.0318(7) Uani 1 1 d . . . . .
H3 H 0.808451 -0.089645 0.511658 0.038 Uiso 1 1 calc R U . . .
C4 C 0.8072(3) 0.0384(3) 0.3676(3) 0.0324(7) Uani 1 1 d . . . . .
H4 H 0.895767 0.009483 0.291075 0.039 Uiso 1 1 calc R U . . .
C5 C 0.7284(3) 0.1395(3) 0.3496(3) 0.0288(6) Uani 1 1 d . . . . .
H5 H 0.762621 0.179241 0.261346 0.035 Uiso 1 1 calc R U . . .
C6 C 0.5966(3) 0.1813(2) 0.4656(3) 0.0243(6) Uani 1 1 d . . . . .
C7 C 0.3929(3) 0.3257(2) 0.5516(3) 0.0237(6) Uani 1 1 d . . . . .
C8 C 0.3302(3) 0.2785(2) 0.6848(3) 0.0242(6) Uani 1 1 d . . . . .
C9 C 0.4045(3) 0.1746(3) 0.7194(3) 0.0255(6) Uani 1 1 d . . . . .
C10 C 0.1859(3) 0.3385(3) 0.7963(3) 0.0288(6) Uani 1 1 d . . . . .
H10 H 0.191011 0.333491 0.887048 0.035 Uiso 1 1 calc R U . . .
C11 C 0.1848(3) 0.4814(3) 0.7603(3) 0.0328(7) Uani 1 1 d . . . . .
H11A H 0.085109 0.516540 0.821916 0.039 Uiso 1 1 calc R U . . .
H11B H 0.259749 0.525542 0.780204 0.039 Uiso 1 1 calc R U . . .
C12 C 0.2190(3) 0.5060(3) 0.6084(3) 0.0308(7) Uani 1 1 d . . . . .
C13 C 0.0435(3) 0.2664(3) 0.8153(3) 0.0289(6) Uani 1 1 d . . . . .
C14 C -0.0301(3) 0.1868(3) 0.9331(3) 0.0372(7) Uani 1 1 d . . . . .
H14 H 0.007004 0.180205 1.000039 0.045 Uiso 1 1 calc R U . . .
C15 C -0.1584(4) 0.1172(3) 0.9518(3) 0.0416(8) Uani 1 1 d . . . . .
H15 H -0.205811 0.063877 1.030476 0.050 Uiso 1 1 calc R U . . .
C16 C -0.2151(3) 0.1269(3) 0.8545(4) 0.0396(8) Uani 1 1 d . . . . .
H16 H -0.301430 0.080770 0.867895 0.047 Uiso 1 1 calc R U . . .
C17 C -0.1440(3) 0.2052(3) 0.7364(4) 0.0380(7) Uani 1 1 d . . . . .
H17 H -0.182628 0.212048 0.670615 0.046 Uiso 1 1 calc R U . . .
C18 C -0.0145(3) 0.2737(3) 0.7167(3) 0.0323(7) Uani 1 1 d . . . . .
H18 H 0.034097 0.325094 0.636505 0.039 Uiso 1 1 calc R U . . .
C19 C 0.3639(3) 0.4376(2) 0.3604(3) 0.0271(6) Uani 1 1 d . . . . .
C20 C 0.2986(3) 0.3284(3) 0.1907(3) 0.0284(6) Uani 1 1 d . . . . .
C21 C 0.1815(4) 0.2260(3) 0.2155(3) 0.0374(7) Uani 1 1 d . . . . .
H21A H 0.206687 0.151504 0.253670 0.056 Uiso 1 1 calc R U . . .
H21B H 0.181037 0.205454 0.126965 0.056 Uiso 1 1 calc R U . . .
H21C H 0.082171 0.256037 0.281674 0.056 Uiso 1 1 calc R U . . .
C22 C 0.2580(4) 0.4504(3) 0.1384(4) 0.0414(8) Uani 1 1 d . . . . .
H22A H 0.158127 0.477834 0.206107 0.062 Uiso 1 1 calc R U . . .
H22B H 0.258582 0.435571 0.048278 0.062 Uiso 1 1 calc R U . . .
H22C H 0.331611 0.514964 0.127725 0.062 Uiso 1 1 calc R U . . .
C23 C 0.4587(4) 0.2820(3) 0.0960(3) 0.0435(8) Uani 1 1 d . . . . .
H23A H 0.531363 0.345102 0.091829 0.065 Uiso 1 1 calc R U . . .
H23B H 0.469561 0.267284 0.001966 0.065 Uiso 1 1 calc R U . . .
H23C H 0.476938 0.204166 0.133998 0.065 Uiso 1 1 calc R U . . .

loop_
_atom_site_aniso_label
_atom_site_aniso_U_11
_atom_site_aniso_U_22
_atom_site_aniso_U_33
_atom_site_aniso_U_23
_atom_site_aniso_U_13
_atom_site_aniso_U_12
O1 0.0394(12) 0.0428(12) 0.0249(11) 0.0037(9) -0.0122(9) -0.0024(9)
O2 0.0241(10) 0.0249(9) 0.0248(10) -0.0008(7) -0.0093(8) 0.0000(8)
O3 0.0360(12) 0.0282(11) 0.0620(15) -0.0035(10) -0.0233(11) 0.0037(9)
O4 0.0476(13) 0.0429(13) 0.0500(14) 0.0163(11) -0.0297(12) -0.0224(11)
O5 0.0249(9) 0.0258(9) 0.0249(10) 0.0002(7) -0.0119(8) -0.0047(7)
N1 0.0286(12) 0.0243(11) 0.0325(13) -0.0046(9) -0.0168(11) 0.0004(10)
C1 0.0255(13) 0.0242(13) 0.0256(14) -0.0024(10) -0.0139(12) -0.0064(11)
C2 0.0335(15) 0.0271(14) 0.0331(15) -0.0004(11) -0.0196(13) -0.0028(12)
C3 0.0326(15) 0.0251(14) 0.0427(17) -0.0052(12) -0.0214(14) 0.0020(12)
C4 0.0255(14) 0.0290(14) 0.0394(17) -0.0103(12) -0.0116(13) 0.0000(12)
C5 0.0268(14) 0.0286(14) 0.0266(14) -0.0027(11) -0.0082(12) -0.0044(11)
C6 0.0238(13) 0.0214(12) 0.0295(14) -0.0023(10) -0.0135(12) -0.0041(10)
C7 0.0230(13) 0.0235(13) 0.0268(14) -0.0061(10) -0.0131(11) -0.0026(10)
C8 0.0216(13) 0.0269(13) 0.0255(14) -0.0061(11) -0.0117(11) -0.0044(11)
C9 0.0245(13) 0.0286(14) 0.0248(14) -0.0029(11) -0.0124(12) -0.0059(11)
C10 0.0266(14) 0.0337(15) 0.0262(14) -0.0097(11) -0.0119(12) 0.0006(12)
C11 0.0251(14) 0.0313(15) 0.0402(17) -0.0153(12) -0.0130(13) 0.0005(12)
C12 0.0241(14) 0.0226(13) 0.0461(17) -0.0068(12) -0.0162(13) -0.0033(11)
C13 0.0242(14) 0.0275(14) 0.0307(15) -0.0108(11) -0.0085(12) 0.0004(11)
C14 0.0326(16) 0.0447(17) 0.0290(15) -0.0073(13) -0.0093(13) -0.0024(13)
C15 0.0350(17) 0.0440(17) 0.0322(16) -0.0081(13) -0.0030(14) -0.0095(14)
C16 0.0225(14) 0.0351(16) 0.0510(19) -0.0161(14) -0.0075(14) -0.0055(12)
C17 0.0350(16) 0.0314(15) 0.055(2) -0.0119(14) -0.0263(15) 0.0001(13)
C18 0.0324(15) 0.0266(14) 0.0407(17) -0.0039(12) -0.0188(14) -0.0030(12)
C19 0.0257(14) 0.0246(13) 0.0332(15) 0.0023(11) -0.0152(12) -0.0021(11)
C20 0.0330(15) 0.0296(14) 0.0239(14) -0.0010(11) -0.0140(12) 0.0012(12)
C21 0.0476(18) 0.0335(15) 0.0381(17) -0.0041(13) -0.0256(15) -0.0035(14)
C22 0.058(2) 0.0329(16) 0.0487(19) 0.0027(14) -0.0374(17) -0.0003(14)
C23 0.0412(18) 0.0484(19) 0.0322(17) -0.0015(14) -0.0089(14) 0.0072(15)

loop_
_atom_type_symbol
_atom_type_description
_atom_type_scat_dispersion_real
_atom_type_scat_dispersion_imag
_atom_type_scat_source
C C 0.0033 0.0016 'International Tables Vol C Tables 4.2.6.8 and 6.1.1.4'
H H 0.0000 0.0000 'International Tables Vol C Tables 4.2.6.8 and 6.1.1.4'
N N 0.0061 0.0033 'International Tables Vol C Tables 4.2.6.8 and 6.1.1.4'
O O 0.0106 0.0060 'International Tables Vol C Tables 4.2.6.8 and 6.1.1.4'

loop_
_geom_angle_atom_site_label_1
_geom_angle_atom_site_label_2
_geom_angle_atom_site_label_3
_geom_angle
_geom_angle_site_symmetry_1
_geom_angle_site_symmetry_3
_geom_angle_publ_flag
C7 O2 C6 117.9(2) . . ?
C19 O5 C20 120.5(2) . . ?
C7 N1 C12 121.3(2) . . ?
C7 N1 C19 118.6(2) . . ?
C12 N1 C19 118.2(2) . . ?
C2 C1 C9 122.6(2) . . ?
C6 C1 C2 117.2(3) . . ?
C6 C1 C9 120.2(2) . . ?
C1 C2 H2 119.4 . . ?
C3 C2 C1 121.2(3) . . ?
C3 C2 H2 119.4 . . ?
C2 C3 H3 119.9 . . ?
C2 C3 C4 120.2(3) . . ?
C4 C3 H3 119.9 . . ?
C3 C4 H4 119.9 . . ?
C5 C4 C3 120.2(3) . . ?
C5 C4 H4 119.9 . . ?
C4 C5 H5 120.6 . . ?
C4 C5 C6 118.8(3) . . ?
C6 C5 H5 120.6 . . ?
O2 C6 C1 121.3(2) . . ?
O2 C6 C5 116.3(2) . . ?
C1 C6 C5 122.3(3) . . ?
O2 C7 N1 110.1(2) . . ?
C8 C7 O2 125.9(2) . . ?
C8 C7 N1 124.0(2) . . ?
C7 C8 C9 119.5(2) . . ?
C7 C8 C10 119.0(2) . . ?
C9 C8 C10 121.5(2) . . ?
O1 C9 C1 122.1(3) . . ?
O1 C9 C8 122.7(2) . . ?
C8 C9 C1 115.2(2) . . ?
C8 C10 H10 107.2 . . ?
C8 C10 C11 108.9(2) . . ?
C8 C10 C13 112.0(2) . . ?
C11 C10 H10 107.2 . . ?
C13 C10 H10 107.2 . . ?
C13 C10 C11 114.1(2) . . ?
C10 C11 H11A 108.8 . . ?
C10 C11 H11B 108.8 . . ?
H11A C11 H11B 107.7 . . ?
C12 C11 C10 113.6(2) . . ?
C12 C11 H11A 108.8 . . ?
C12 C11 H11B 108.8 . . ?
O3 C12 N1 119.8(3) . . ?
O3 C12 C11 125.5(3) . . ?
N1 C12 C11 114.7(2) . . ?
C14 C13 C10 119.4(3) . . ?
C18 C13 C10 122.4(3) . . ?
C18 C13 C14 118.2(3) . . ?
C13 C14 H14 119.6 . . ?
C15 C14 C13 120.8(3) . . ?
C15 C14 H14 119.6 . . ?
C14 C15 H15 119.9 . . ?
C16 C15 C14 120.2(3) . . ?
C16 C15 H15 119.9 . . ?
C15 C16 H16 119.9 . . ?
C15 C16 C17 120.2(3) . . ?
C17 C16 H16 119.9 . . ?
C16 C17 H17 120.2 . . ?
C16 C17 C18 119.7(3) . . ?
C18 C17 H17 120.2 . . ?
C13 C18 H18 119.5 . . ?
C17 C18 C13 121.0(3) . . ?
C17 C18 H18 119.5 . . ?
O4 C19 O5 130.1(3) . . ?
O4 C19 N1 121.9(2) . . ?
O5 C19 N1 108.1(2) . . ?
O5 C20 C21 102.4(2) . . ?
O5 C20 C22 109.3(2) . . ?
O5 C20 C23 108.5(2) . . ?
C21 C20 C22 111.1(2) . . ?
C21 C20 C23 111.4(2) . . ?
C23 C20 C22 113.5(3) . . ?
C20 C21 H21A 109.5 . . ?
C20 C21 H21B 109.5 . . ?
C20 C21 H21C 109.5 . . ?
H21A C21 H21B 109.5 . . ?
H21A C21 H21C 109.5 . . ?
H21B C21 H21C 109.5 . . ?
C20 C22 H22A 109.5 . . ?
C20 C22 H22B 109.5 . . ?
C20 C22 H22C 109.5 . . ?
H22A C22 H22B 109.5 . . ?
H22A C22 H22C 109.5 . . ?
H22B C22 H22C 109.5 . . ?
C20 C23 H23A 109.5 . . ?
C20 C23 H23B 109.5 . . ?
C20 C23 H23C 109.5 . . ?
H23A C23 H23B 109.5 . . ?
H23A C23 H23C 109.5 . . ?
H23B C23 H23C 109.5 . . ?

loop_
_geom_bond_atom_site_label_1
_geom_bond_atom_site_label_2
_geom_bond_distance
_geom_bond_site_symmetry_2
_geom_bond_publ_flag
O1 C9 1.237(3) . ?
O2 C6 1.384(3) . ?
O2 C7 1.350(3) . ?
O3 C12 1.212(4) . ?
O4 C19 1.190(3) . ?
O5 C19 1.311(3) . ?
O5 C20 1.501(3) . ?
N1 C7 1.393(3) . ?
N1 C12 1.402(4) . ?
N1 C19 1.457(3) . ?
C1 C2 1.403(4) . ?
C1 C6 1.391(4) . ?
C1 C9 1.469(4) . ?
C2 H2 0.9300 . ?
C2 C3 1.368(4) . ?
C3 H3 0.9300 . ?
C3 C4 1.396(4) . ?
C4 H4 0.9300 . ?
C4 C5 1.374(4) . ?
C5 H5 0.9300 . ?
C5 C6 1.391(4) . ?
C7 C8 1.344(4) . ?
C8 C9 1.445(4) . ?
C8 C10 1.512(4) . ?
C10 H10 0.9800 . ?
C10 C11 1.548(4) . ?
C10 C13 1.521(4) . ?
C11 H11A 0.9700 . ?
C11 H11B 0.9700 . ?
C11 C12 1.499(4) . ?
C13 C14 1.393(4) . ?
C13 C18 1.391(4) . ?
C14 H14 0.9300 . ?
C14 C15 1.390(4) . ?
C15 H15 0.9300 . ?
C15 C16 1.371(5) . ?
C16 H16 0.9300 . ?
C16 C17 1.385(5) . ?
C17 H17 0.9300 . ?
C17 C18 1.392(4) . ?
C18 H18 0.9300 . ?
C20 C21 1.508(4) . ?
C20 C22 1.514(4) . ?
C20 C23 1.512(4) . ?
C21 H21A 0.9600 . ?
C21 H21B 0.9600 . ?
C21 H21C 0.9600 . ?
C22 H22A 0.9600 . ?
C22 H22B 0.9600 . ?
C22 H22C 0.9600 . ?
C23 H23A 0.9600 . ?
C23 H23B 0.9600 . ?
C23 H23C 0.9600 . ?

loop_
_geom_torsion_atom_site_label_1
_geom_torsion_atom_site_label_2
_geom_torsion_atom_site_label_3
_geom_torsion_atom_site_label_4
_geom_torsion
_geom_torsion_site_symmetry_1
_geom_torsion_site_symmetry_2
_geom_torsion_site_symmetry_3
_geom_torsion_site_symmetry_4
_geom_torsion_publ_flag
O2 C7 C8 C9 1.2(4) . . . . ?
O2 C7 C8 C10 179.2(2) . . . . ?
N1 C7 C8 C9 -177.1(2) . . . . ?
N1 C7 C8 C10 0.8(4) . . . . ?
C1 C2 C3 C4 -0.2(4) . . . . ?
C2 C1 C6 O2 179.6(2) . . . . ?
C2 C1 C6 C5 -1.0(4) . . . . ?
C2 C1 C9 O1 2.0(4) . . . . ?
C2 C1 C9 C8 -177.7(2) . . . . ?
C2 C3 C4 C5 -0.3(4) . . . . ?
C3 C4 C5 C6 0.2(4) . . . . ?
C4 C5 C6 O2 180.0(2) . . . . ?
C4 C5 C6 C1 0.5(4) . . . . ?
C6 O2 C7 N1 179.42(18) . . . . ?
C6 O2 C7 C8 0.9(4) . . . . ?
C6 C1 C2 C3 0.9(4) . . . . ?
C6 C1 C9 O1 -177.6(2) . . . . ?
C6 C1 C9 C8 2.7(3) . . . . ?
C7 O2 C6 C1 -1.0(3) . . . . ?
C7 O2 C6 C5 179.5(2) . . . . ?
C7 N1 C12 O3 -171.3(2) . . . . ?
C7 N1 C12 C11 9.5(3) . . . . ?
C7 N1 C19 O4 -108.9(3) . . . . ?
C7 N1 C19 O5 70.8(3) . . . . ?
C7 C8 C9 O1 177.5(2) . . . . ?
C7 C8 C9 C1 -2.9(3) . . . . ?
C7 C8 C10 C11 -30.2(3) . . . . ?
C7 C8 C10 C13 97.0(3) . . . . ?
C8 C10 C11 C12 49.0(3) . . . . ?
C8 C10 C13 C14 103.2(3) . . . . ?
C8 C10 C13 C18 -74.8(3) . . . . ?
C9 C1 C2 C3 -178.7(2) . . . . ?
C9 C1 C6 O2 -0.8(4) . . . . ?
C9 C1 C6 C5 178.6(2) . . . . ?
C9 C8 C10 C11 147.8(2) . . . . ?
C9 C8 C10 C13 -85.1(3) . . . . ?
C10 C8 C9 O1 -0.5(4) . . . . ?
C10 C8 C9 C1 179.2(2) . . . . ?
C10 C11 C12 O3 141.0(3) . . . . ?
C10 C11 C12 N1 -40.0(3) . . . . ?
C10 C13 C14 C15 -178.4(3) . . . . ?
C10 C13 C18 C17 179.2(3) . . . . ?
C11 C10 C13 C14 -132.5(3) . . . . ?
C11 C10 C13 C18 49.5(3) . . . . ?
C12 N1 C7 O2 -167.2(2) . . . . ?
C12 N1 C7 C8 11.4(4) . . . . ?
C12 N1 C19 O4 86.4(3) . . . . ?
C12 N1 C19 O5 -93.9(3) . . . . ?
C13 C10 C11 C12 -77.0(3) . . . . ?
C13 C14 C15 C16 -0.6(5) . . . . ?
C14 C13 C18 C17 1.2(4) . . . . ?
C14 C15 C16 C17 0.6(5) . . . . ?
C15 C16 C17 C18 0.2(4) . . . . ?
C16 C17 C18 C13 -1.1(4) . . . . ?
C18 C13 C14 C15 -0.3(4) . . . . ?
C19 O5 C20 C21 -176.4(2) . . . . ?
C19 O5 C20 C22 -58.5(3) . . . . ?
C19 O5 C20 C23 65.7(3) . . . . ?
C19 N1 C7 O2 28.6(3) . . . . ?
C19 N1 C7 C8 -152.9(2) . . . . ?
C19 N1 C12 O3 -7.0(4) . . . . ?
C19 N1 C12 C11 173.8(2) . . . . ?
C20 O5 C19 O4 3.6(4) . . . . ?
C20 O5 C19 N1 -176.0(2) . . . . ?
